data_7013520
loop_
_publ_author_name
'Steel, Peter J.'
'Sumby, Christopher J.'

_publ_section_title
;
 Coordination chemistry of di-2-pyridylmethane and related bridging
 ligands with silver(i), copper(ii), palladium(ii) and zinc(ii)
;
_journal_issue 23
_journal_name_full 'Dalton Transactions'
_journal_page_first 4505
_journal_paper_doi 10.1039/b309479k
_journal_year 2003
_chemical_formula_sum 'C26 H34 Cu2 N8 O16'
_chemical_formula_weight 841.69
_chemical_name_common 14
_chemical_name_systematic
;
?
;
_space_group_IT_number 15
_symmetry_cell_setting monoclinic
_symmetry_space_group_name_Hall '-C 2yc'
_symmetry_space_group_name_H-M 'C 1 2/c 1'
_atom_sites_solution_hydrogens geom
_atom_sites_solution_primary direct
_atom_sites_solution_secondary difmap
_audit_creation_method SHELXL-97
_cell_angle_alpha 90.00
_cell_angle_beta 119.938(6)
_cell_angle_gamma 90.00
_cell_formula_units_Z 4
_cell_length_a 27.086(13)
_cell_length_b 10.055(5)
_cell_length_c 14.324(7)
_cell_measurement_temperature 168(2)
_cell_volume 3381(3)
_computing_cell_refinement 'Bruker XSCANS'
_computing_data_collection 'Bruker XSCANS'
_computing_data_reduction 'Bruker SHELXTL'
_computing_molecular_graphics 'Bruker SHELXTL'
_computing_publication_material 'Bruker SHELXTL'
_computing_structure_refinement 'SHELXL-97 (Sheldrick, 1997)'
_computing_structure_solution 'SHELXS-97 (Sheldrick, 1990)'
_diffrn_ambient_temperature 168(2)
_diffrn_measured_fraction_theta_full 0.990
_diffrn_measured_fraction_theta_max 0.990
_diffrn_measurement_device_type 'CCD area detector'
_diffrn_measurement_method 'phi and omega scans'
_diffrn_radiation_monochromator graphite
_diffrn_radiation_source 'fine-focus sealed tube'
_diffrn_radiation_type MoK\a
_diffrn_radiation_wavelength 0.71073
_diffrn_reflns_av_R_equivalents 0.0318
_diffrn_reflns_av_sigmaI/netI 0.0244
_diffrn_reflns_limit_h_max 33
_diffrn_reflns_limit_h_min -33
_diffrn_reflns_limit_k_max 12
_diffrn_reflns_limit_k_min -12
_diffrn_reflns_limit_l_max 17
_diffrn_reflns_limit_l_min -14
_diffrn_reflns_number 21145
_diffrn_reflns_theta_full 26.41
_diffrn_reflns_theta_max 26.41
_diffrn_reflns_theta_min 2.20
_exptl_absorpt_coefficient_mu 1.344
_exptl_absorpt_correction_T_max 1.000000
_exptl_absorpt_correction_T_min 0.880043
_exptl_absorpt_correction_type multi-scan
_exptl_absorpt_process_details 'Blessing, Acta Cryst (1995) A 51 33-38'
_exptl_crystal_colour blue
_exptl_crystal_density_diffrn 1.654
_exptl_crystal_density_method 'not measured'
_exptl_crystal_description block
_exptl_crystal_F_000 1728
_exptl_crystal_size_max 0.24
_exptl_crystal_size_mid 0.18
_exptl_crystal_size_min 0.17
_refine_diff_density_max 0.301
_refine_diff_density_min -0.353
_refine_diff_density_rms 0.051
_refine_ls_extinction_method none
_refine_ls_goodness_of_fit_ref 1.034
_refine_ls_hydrogen_treatment mixed
_refine_ls_matrix_type full
_refine_ls_number_parameters 300
_refine_ls_number_reflns 3438
_refine_ls_number_restraints 0
_refine_ls_restrained_S_all 1.034
_refine_ls_R_factor_all 0.0365
_refine_ls_R_factor_gt 0.0256
_refine_ls_shift/su_max 0.093
_refine_ls_shift/su_mean 0.008
_refine_ls_structure_factor_coef Fsqd
_refine_ls_weighting_details 'calc w=1/[\s^2^(Fo^2^)+(0.0416P)^2^+0.3794P] where P=(Fo^2^+2Fc^2^)/3'
_refine_ls_weighting_scheme calc
_refine_ls_wR_factor_gt 0.0651
_refine_ls_wR_factor_ref 0.0682
_reflns_number_gt 2812
_reflns_number_total 3438
_reflns_threshold_expression >2sigma(I)
_cod_data_source_file b309479k.txt
_cod_data_source_block Compound-14
_cod_depositor_comments
;
The following automatic conversions were performed:
'_symmetry_cell_setting' value 'Monoclinic' changed to 'monoclinic'
according to '/home/saulius/struct/CIF-dictionaries/cif_core.dic'
dictionary named 'cif_core.dic' version 2.4.1 from 2010-06-29.

Automatic conversion script
Id: cif_fix_enum 1527 2010-12-29 10:47:43Z saulius 
;
_cod_original_cell_volume 3380(3)
_cod_original_sg_symbol_H-M C2/c
_cod_database_code 7013520

loop_
_symmetry_equiv_pos_as_xyz
'x, y, z'
'-x, y, -z+1/2'
'x+1/2, y+1/2, z'
'-x+1/2, y+1/2, -z+1/2'
'-x, -y, -z'
'x, -y, z-1/2'
'-x+1/2, -y+1/2, -z'
'x+1/2, -y+1/2, z-1/2'

loop_
_atom_site_label
_atom_site_type_symbol
_atom_site_fract_x
_atom_site_fract_y
_atom_site_fract_z
_atom_site_U_iso_or_equiv
_atom_site_adp_type
_atom_site_occupancy
_atom_site_symmetry_multiplicity
_atom_site_calc_flag
_atom_site_refinement_flags
_atom_site_disorder_assembly
_atom_site_disorder_group
Cu1 Cu 0.124906(9) 0.60046(2) 0.341710(17) 0.02183(8) Uani 1 1 d . . .
C1 C 0.23826(7) 0.73446(17) 0.53920(14) 0.0188(4) Uani 1 1 d . . .
H1A H 0.2673 0.7685 0.6118 0.023 Uiso 1 1 calc R . .
N1' N 0.13289(6) 0.75985(15) 0.43076(12) 0.0210(3) Uani 1 1 d . A .
N1" N 0.18927(7) 0.51707(15) 0.47283(12) 0.0226(3) Uani 1 1 d . A .
C2' C 0.18309(7) 0.80842(18) 0.50825(14) 0.0196(4) Uani 1 1 d . . .
C2" C 0.23330(8) 0.58526(18) 0.55160(15) 0.0207(4) Uani 1 1 d . . .
C3' C 0.18516(9) 0.92501(19) 0.56227(17) 0.0293(5) Uani 1 1 d . A .
H3'A H 0.2208 0.9606 0.6149 0.035 Uiso 1 1 calc R . .
C3" C 0.27417(9) 0.5214(2) 0.64376(16) 0.0299(4) Uani 1 1 d . A .
H3"A H 0.3054 0.5700 0.6979 0.036 Uiso 1 1 calc R . .
C4' C 0.13497(10) 0.9892(2) 0.53901(18) 0.0366(5) Uani 1 1 d . . .
H4'A H 0.1359 1.0703 0.5740 0.044 Uiso 1 1 calc R A .
C4" C 0.26927(10) 0.3863(2) 0.65661(18) 0.0386(5) Uani 1 1 d . . .
H4"A H 0.2969 0.3415 0.7196 0.046 Uiso 1 1 calc R A .
C5' C 0.08394(9) 0.9340(2) 0.46482(18) 0.0358(5) Uani 1 1 d . A .
H5'A H 0.0490 0.9737 0.4505 0.043 Uiso 1 1 calc R . .
C5" C 0.22380(10) 0.3181(2) 0.57684(18) 0.0371(5) Uani 1 1 d . A .
H5"A H 0.2194 0.2255 0.5841 0.045 Uiso 1 1 calc R . .
C6' C 0.08408(8) 0.8205(2) 0.41148(16) 0.0293(4) Uani 1 1 d . . .
H6'A H 0.0487 0.7833 0.3593 0.035 Uiso 1 1 calc R A .
C6" C 0.18468(9) 0.38566(19) 0.48626(18) 0.0325(5) Uani 1 1 d . . .
H6"A H 0.1533 0.3381 0.4312 0.039 Uiso 1 1 calc R A .
N10 N 0.15205(8) 0.42829(17) 0.21787(12) 0.0263(4) Uani 1 1 d . . .
O11 O 0.1109(5) 0.4502(9) 0.2437(7) 0.0306(13) Uani 0.75(5) 1 d P A 1
O12 O 0.1952(4) 0.486(2) 0.2612(11) 0.064(3) Uani 0.75(5) 1 d P A 1
O11' O 0.1261(16) 0.433(3) 0.254(2) 0.035(4) Uani 0.25(5) 1 d P A 2
O12' O 0.1814(16) 0.539(4) 0.227(3) 0.054(6) Uani 0.25(5) 1 d P A 2
O13 O 0.14403(9) 0.33444(19) 0.15560(13) 0.0632(6) Uani 1 1 d . A .
N20 N 0.07803(7) 0.75770(16) 0.16060(13) 0.0277(4) Uani 1 1 d . . .
O21 O 0.0593(7) 0.6928(17) 0.2177(14) 0.0238(18) Uani 0.61(7) 1 d P A 1
O22 O 0.1301(5) 0.7495(17) 0.1920(11) 0.0359(19) Uani 0.61(7) 1 d P A 1
O21' O 0.0625(11) 0.676(3) 0.202(2) 0.027(3) Uani 0.39(7) 1 d P A 2
O22' O 0.1292(10) 0.790(5) 0.207(2) 0.051(6) Uani 0.39(7) 1 d P A 2
O23 O 0.04314(7) 0.81366(16) 0.07765(12) 0.0452(4) Uani 1 1 d . A .
O31 O 0.05343(6) 0.4931(2) 0.34972(12) 0.0378(4) Uani 1 1 d . A .
H31 H 0.0337(12) 0.515(3) 0.317(2) 0.057 Uiso 1 1 d . . .
C31 C 0.04519(10) 0.4775(3) 0.44030(17) 0.0420(6) Uani 1 1 d . . .
H31A H 0.0107 0.4249 0.4191 0.063 Uiso 1 1 calc R A .
H31B H 0.0411 0.5652 0.4655 0.063 Uiso 1 1 calc R . .
H31C H 0.0782 0.4317 0.4984 0.063 Uiso 1 1 calc R . .
O41 O 0.0611(3) 0.1992(8) 0.2592(8) 0.070(3) Uani 0.533(18) 1 d P B 1
H41 H 0.0666 0.2687 0.2331 0.104 Uiso 0.533(18) 1 calc PR B 1
C41 C 0.0686(3) 0.0940(12) 0.2122(7) 0.061(2) Uani 0.533(18) 1 d P B 1
H41A H 0.1093 0.0815 0.2388 0.091 Uiso 0.533(18) 1 calc PR B 1
H41B H 0.0486 0.1076 0.1340 0.091 Uiso 0.533(18) 1 calc PR B 1
H41C H 0.0532 0.0150 0.2289 0.091 Uiso 0.533(18) 1 calc PR B 1
O41' O 0.0489(3) 0.2237(6) 0.2957(7) 0.0486(18) Uani 0.467(18) 1 d P B 2
H41' H 0.0148 0.2215 0.2809 0.073 Uiso 0.467(18) 1 calc PR B 2
C41' C 0.0546(8) 0.1547(12) 0.2098(13) 0.089(4) Uani 0.467(18) 1 d P B 2
H41D H 0.0854 0.1956 0.2028 0.133 Uiso 0.467(18) 1 calc PR B 2
H41E H 0.0187 0.1625 0.1412 0.133 Uiso 0.467(18) 1 calc PR B 2
H41F H 0.0632 0.0606 0.2285 0.133 Uiso 0.467(18) 1 calc PR B 2

loop_
_atom_site_aniso_label
_atom_site_aniso_U_11
_atom_site_aniso_U_22
_atom_site_aniso_U_33
_atom_site_aniso_U_23
_atom_site_aniso_U_13
_atom_site_aniso_U_12
Cu1 0.02199(13) 0.02132(13) 0.02124(13) -0.00200(10) 0.01008(10) -0.00297(9)
C1 0.0174(9) 0.0194(9) 0.0198(9) -0.0011(7) 0.0094(8) -0.0025(7)
N1' 0.0203(8) 0.0228(8) 0.0221(8) 0.0025(7) 0.0122(7) 0.0021(6)
N1" 0.0253(8) 0.0193(8) 0.0256(8) 0.0012(7) 0.0146(7) 0.0004(7)
C2' 0.0226(9) 0.0188(9) 0.0227(9) 0.0023(7) 0.0153(8) -0.0008(7)
C2" 0.0207(9) 0.0219(10) 0.0251(9) 0.0019(8) 0.0156(8) 0.0021(7)
C3' 0.0334(11) 0.0248(11) 0.0365(11) -0.0072(9) 0.0225(10) -0.0052(8)
C3" 0.0262(10) 0.0348(12) 0.0273(10) 0.0045(9) 0.0121(9) 0.0025(9)
C4' 0.0458(13) 0.0276(11) 0.0503(14) -0.0060(10) 0.0344(12) 0.0029(10)
C4" 0.0429(13) 0.0367(13) 0.0388(12) 0.0190(10) 0.0224(11) 0.0157(11)
C5' 0.0346(12) 0.0371(12) 0.0441(13) 0.0041(10) 0.0259(11) 0.0129(10)
C5" 0.0476(14) 0.0196(10) 0.0508(14) 0.0092(10) 0.0296(12) 0.0059(10)
C6' 0.0225(10) 0.0358(12) 0.0298(10) 0.0034(9) 0.0132(9) 0.0051(9)
C6" 0.0371(12) 0.0193(10) 0.0431(12) -0.0024(9) 0.0214(10) -0.0038(9)
N10 0.0253(10) 0.0358(10) 0.0154(8) 0.0015(7) 0.0082(8) 0.0146(8)
O11 0.021(3) 0.039(2) 0.037(2) -0.0149(15) 0.018(2) -0.001(2)
O12 0.041(2) 0.104(7) 0.057(4) -0.021(4) 0.033(3) -0.010(3)
O11' 0.018(9) 0.030(7) 0.063(8) -0.023(5) 0.025(7) -0.010(6)
O12' 0.045(10) 0.072(11) 0.060(9) 0.002(9) 0.037(9) -0.010(8)
O13 0.0936(15) 0.0544(12) 0.0371(10) -0.0035(9) 0.0293(10) 0.0356(11)
N20 0.0320(10) 0.0222(9) 0.0271(9) 0.0004(7) 0.0135(8) -0.0019(7)
O21 0.027(2) 0.034(3) 0.017(4) 0.001(3) 0.016(2) 0.002(2)
O22 0.028(3) 0.036(4) 0.046(3) -0.001(3) 0.020(2) -0.009(2)
O21' 0.024(4) 0.047(7) 0.016(5) -0.007(4) 0.015(3) -0.012(4)
O22' 0.039(5) 0.059(13) 0.039(6) 0.015(7) 0.008(3) -0.026(7)
O23 0.0488(10) 0.0446(10) 0.0318(8) 0.0150(7) 0.0123(8) 0.0080(8)
O31 0.0262(9) 0.0583(11) 0.0256(8) 0.0075(7) 0.0104(7) -0.0107(8)
C31 0.0388(13) 0.0569(15) 0.0339(12) 0.0104(11) 0.0207(11) -0.0046(11)
O41 0.072(3) 0.047(4) 0.109(6) 0.011(4) 0.060(4) -0.005(3)
C41 0.050(4) 0.058(6) 0.085(4) -0.019(4) 0.041(3) -0.008(3)
O41' 0.050(3) 0.033(2) 0.079(4) -0.005(2) 0.044(3) -0.008(2)
C41' 0.115(9) 0.037(6) 0.173(13) -0.045(6) 0.115(10) -0.023(5)

loop_
_atom_type_symbol
_atom_type_description
_atom_type_scat_dispersion_real
_atom_type_scat_dispersion_imag
_atom_type_scat_source
C C 0.0033 0.0016 'International Tables Vol C Tables 4.2.6.8 and 6.1.1.4'
H H 0.0000 0.0000 'International Tables Vol C Tables 4.2.6.8 and 6.1.1.4'
N N 0.0061 0.0033 'International Tables Vol C Tables 4.2.6.8 and 6.1.1.4'
O O 0.0106 0.0060 'International Tables Vol C Tables 4.2.6.8 and 6.1.1.4'
Cu Cu 0.3201 1.2651 'International Tables Vol C Tables 4.2.6.8 and 6.1.1.4'

loop_
_geom_angle_atom_site_label_1
_geom_angle_atom_site_label_2
_geom_angle_atom_site_label_3
_geom_angle
_geom_angle_site_symmetry_1
_geom_angle_site_symmetry_3
_geom_angle_publ_flag
O11 Cu1 N1' 175.0(4) . . ?
O11 Cu1 O21' 79.2(11) . . ?
N1' Cu1 O21' 95.9(11) . . ?
O11 Cu1 N1" 96.7(3) . . ?
N1' Cu1 N1" 88.32(7) . . ?
O21' Cu1 N1" 175.1(11) . . ?
O11 Cu1 O21 87.3(7) . . ?
N1' Cu1 O21 87.7(6) . . ?
O21' Cu1 O21 9.3(9) . . ?
N1" Cu1 O21 175.6(6) . . ?
O11 Cu1 O11' 10.5(8) . . ?
N1' Cu1 O11' 173.7(9) . . ?
O21' Cu1 O11' 87.8(15) . . ?
N1" Cu1 O11' 87.8(10) . . ?
O21 Cu1 O11' 96.4(12) . . ?
O11 Cu1 O31 78.7(3) . . ?
N1' Cu1 O31 99.97(7) . . ?
O21' Cu1 O31 85.0(7) . . ?
N1" Cu1 O31 96.82(7) . . ?
O21 Cu1 O31 82.1(5) . . ?
O11' Cu1 O31 85.4(8) . . ?
C2" C1 C2' 112.56(14) . . ?
C2" C1 C1 111.65(17) . 7_566 ?
C2' C1 C1 112.48(18) . 7_566 ?
C2' N1' C6' 119.13(16) . . ?
C2' N1' Cu1 124.19(12) . . ?
C6' N1' Cu1 116.68(13) . . ?
C2" N1" C6" 118.93(17) . . ?
C2" N1" Cu1 124.36(13) . . ?
C6" N1" Cu1 116.42(14) . . ?
N1' C2' C3' 120.55(16) . . ?
N1' C2' C1 120.21(15) . . ?
C3' C2' C1 119.23(16) . . ?
N1" C2" C3" 120.87(18) . . ?
N1" C2" C1 119.66(16) . . ?
C3" C2" C1 119.48(17) . . ?
C4' C3' C2' 119.76(19) . . ?
C4" C3" C2" 119.8(2) . . ?
C5' C4' C3' 119.0(2) . . ?
C5" C4" C3" 119.0(2) . . ?
C4' C5' C6' 119.04(19) . . ?
C4" C5" C6" 119.08(19) . . ?
N1' C6' C5' 122.27(19) . . ?
N1" C6" C5" 122.4(2) . . ?
O11' N10 O12 116.6(13) . . ?
O11' N10 O13 117.8(13) . . ?
O12 N10 O13 122.0(4) . . ?
O11' N10 O12' 114.6(14) . . ?
O12 N10 O12' 31.1(11) . . ?
O13 N10 O12' 126.0(7) . . ?
O11' N10 O11 13(2) . . ?
O12 N10 O11 121.0(5) . . ?
O13 N10 O11 116.5(4) . . ?
O12' N10 O11 111.5(12) . . ?
N10 O11 Cu1 115.3(6) . . ?
N10 O11' Cu1 122.8(17) . . ?
O21' N20 O23 120.1(12) . . ?
O21' N20 O22' 118.8(14) . . ?
O23 N20 O22' 121.0(10) . . ?
O21' N20 O22 112.6(13) . . ?
O23 N20 O22 124.4(6) . . ?
O22' N20 O22 22(2) . . ?
O21' N20 O21 13.7(17) . . ?
O23 N20 O21 118.4(7) . . ?
O22' N20 O21 117.6(11) . . ?
O22 N20 O21 117.1(8) . . ?
N20 O21 Cu1 109.2(10) . . ?
N20 O21' Cu1 114.7(16) . . ?
C31 O31 Cu1 128.40(14) . . ?

loop_
_geom_bond_atom_site_label_1
_geom_bond_atom_site_label_2
_geom_bond_distance
_geom_bond_site_symmetry_2
_geom_bond_publ_flag
Cu1 O11 1.967(8) . ?
Cu1 N1' 1.9917(16) . ?
Cu1 O21' 2.01(2) . ?
Cu1 N1" 2.0003(17) . ?
Cu1 O21 2.006(15) . ?
Cu1 O11' 2.11(3) . ?
Cu1 O31 2.2692(18) . ?
C1 C2" 1.524(2) . ?
C1 C2' 1.523(2) . ?
C1 C1 1.574(3) 7_566 ?
N1' C2' 1.346(2) . ?
N1' C6' 1.353(2) . ?
N1" C2" 1.350(2) . ?
N1" C6" 1.350(2) . ?
C2' C3' 1.390(3) . ?
C2" C3" 1.386(3) . ?
C3' C4' 1.387(3) . ?
C3" C4" 1.386(3) . ?
C4' C5' 1.372(3) . ?
C4" C5" 1.374(3) . ?
C5' C6' 1.375(3) . ?
C5" C6" 1.377(3) . ?
N10 O11' 1.06(3) . ?
N10 O12 1.169(6) . ?
N10 O13 1.241(2) . ?
N10 O12' 1.34(2) . ?
N10 O11 1.357(12) . ?
N20 O21' 1.21(2) . ?
N20 O23 1.225(2) . ?
N20 O22' 1.244(17) . ?
N20 O22 1.251(12) . ?
N20 O21 1.330(18) . ?
O31 C31 1.431(3) . ?
O41 C41 1.323(8) . ?
O41' C41' 1.486(10) . ?

loop_
_geom_torsion_atom_site_label_1
_geom_torsion_atom_site_label_2
_geom_torsion_atom_site_label_3
_geom_torsion_atom_site_label_4
_geom_torsion
_geom_torsion_site_symmetry_1
_geom_torsion_site_symmetry_2
_geom_torsion_site_symmetry_3
_geom_torsion_site_symmetry_4
_geom_torsion_publ_flag
O11 Cu1 N1' C2' -151(3) . . . . ?
O21' Cu1 N1' C2' -139.7(8) . . . . ?
N1" Cu1 N1' C2' 37.74(14) . . . . ?
O21 Cu1 N1' C2' -144.0(5) . . . . ?
O11' Cu1 N1' C2' -14(8) . . . . ?
O31 Cu1 N1' C2' 134.37(14) . . . . ?
O11 Cu1 N1' C6' 30(3) . . . . ?
O21' Cu1 N1' C6' 41.1(8) . . . . ?
N1" Cu1 N1' C6' -141.44(13) . . . . ?
O21 Cu1 N1' C6' 36.8(5) . . . . ?
O11' Cu1 N1' C6' 167(8) . . . . ?
O31 Cu1 N1' C6' -44.80(14) . . . . ?
O11 Cu1 N1" C2" 148.2(3) . . . . ?
N1' Cu1 N1" C2" -32.54(14) . . . . ?
O21' Cu1 N1" C2" 116(9) . . . . ?
O21 Cu1 N1" C2" -56(6) . . . . ?
O11' Cu1 N1" C2" 142.5(7) . . . . ?
O31 Cu1 N1" C2" -132.39(14) . . . . ?
O11 Cu1 N1" C6" -38.0(3) . . . . ?
N1' Cu1 N1" C6" 141.20(14) . . . . ?
O21' Cu1 N1" C6" -70(9) . . . . ?
O21 Cu1 N1" C6" 117(6) . . . . ?
O11' Cu1 N1" C6" -43.7(7) . . . . ?
O31 Cu1 N1" C6" 41.36(15) . . . . ?
C6' N1' C2' C3' -4.8(3) . . . . ?
Cu1 N1' C2' C3' 176.03(13) . . . . ?
C6' N1' C2' C1 173.98(15) . . . . ?
Cu1 N1' C2' C1 -5.2(2) . . . . ?
C2" C1 C2' N1' -44.9(2) . . . . ?
C1 C1 C2' N1' 82.3(2) 7_566 . . . ?
C2" C1 C2' C3' 133.92(17) . . . . ?
C1 C1 C2' C3' -98.9(2) 7_566 . . . ?
C6" N1" C2" C3" 1.7(3) . . . . ?
Cu1 N1" C2" C3" 175.32(13) . . . . ?
C6" N1" C2" C1 -178.30(16) . . . . ?
Cu1 N1" C2" C1 -4.7(2) . . . . ?
C2' C1 C2" N1" 50.1(2) . . . . ?
C1 C1 C2" N1" -77.5(2) 7_566 . . . ?
C2' C1 C2" C3" -129.89(17) . . . . ?
C1 C1 C2" C3" 102.5(2) 7_566 . . . ?
N1' C2' C3' C4' 2.4(3) . . . . ?
C1 C2' C3' C4' -176.41(17) . . . . ?
N1" C2" C3" C4" -1.4(3) . . . . ?
C1 C2" C3" C4" 178.61(17) . . . . ?
C2' C3' C4' C5' 1.8(3) . . . . ?
C2" C3" C4" C5" 0.3(3) . . . . ?
C3' C4' C5' C6' -3.4(3) . . . . ?
C3" C4" C5" C6" 0.4(3) . . . . ?
C2' N1' C6' C5' 3.2(3) . . . . ?
Cu1 N1' C6' C5' -177.63(15) . . . . ?
C4' C5' C6' N1' 1.0(3) . . . . ?
C2" N1" C6" C5" -1.0(3) . . . . ?
Cu1 N1" C6" C5" -175.07(16) . . . . ?
C4" C5" C6" N1" -0.1(3) . . . . ?
O11' N10 O11 Cu1 81(7) . . . . ?
O12 N10 O11 Cu1 8.1(11) . . . . ?
O13 N10 O11 Cu1 -179.6(3) . . . . ?
O12' N10 O11 Cu1 -25.1(18) . . . . ?
N1' Cu1 O11 N10 119(3) . . . . ?
O21' Cu1 O11 N10 107.6(10) . . . . ?
N1" Cu1 O11 N10 -69.7(6) . . . . ?
O21 Cu1 O11 N10 112.1(8) . . . . ?
O11' Cu1 O11 N10 -37(5) . . . . ?
O31 Cu1 O11 N10 -165.4(7) . . . . ?
O12 N10 O11' Cu1 31(3) . . . . ?
O13 N10 O11' Cu1 -170.2(15) . . . . ?
O12' N10 O11' Cu1 -4(2) . . . . ?
O11 N10 O11' Cu1 -83(8) . . . . ?
O11 Cu1 O11' N10 124(7) . . . . ?
N1' Cu1 O11' N10 -37(10) . . . . ?
O21' Cu1 O11' N10 89(3) . . . . ?
N1" Cu1 O11' N10 -89(3) . . . . ?
O21 Cu1 O11' N10 93(3) . . . . ?
O31 Cu1 O11' N10 174(3) . . . . ?
O21' N20 O21 Cu1 75(7) . . . . ?
O23 N20 O21 Cu1 175.7(5) . . . . ?
O22' N20 O21 Cu1 -24(3) . . . . ?
O22 N20 O21 Cu1 0.4(10) . . . . ?
O11 Cu1 O21 N20 -87.0(11) . . . . ?
N1' Cu1 O21 N20 93.7(11) . . . . ?
O21' Cu1 O21 N20 -59(7) . . . . ?
N1" Cu1 O21 N20 117(6) . . . . ?
O11' Cu1 O21 N20 -81.5(13) . . . . ?
O31 Cu1 O21 N20 -165.9(12) . . . . ?
O23 N20 O21' Cu1 -177.1(10) . . . . ?
O22' N20 O21' Cu1 -1.8(17) . . . . ?
O22 N20 O21' Cu1 21(2) . . . . ?
O21 N20 O21' Cu1 -90(8) . . . . ?
O11 Cu1 O21' N20 -106(3) . . . . ?
N1' Cu1 O21' N20 75(3) . . . . ?
N1" Cu1 O21' N20 -73(10) . . . . ?
O21 Cu1 O21' N20 103(8) . . . . ?
O11' Cu1 O21' N20 -100(3) . . . . ?
O31 Cu1 O21' N20 175(3) . . . . ?
O11 Cu1 O31 C31 144.1(4) . . . . ?
N1' Cu1 O31 C31 -40.84(19) . . . . ?
O21' Cu1 O31 C31 -136.0(11) . . . . ?
N1" Cu1 O31 C31 48.66(19) . . . . ?
O21 Cu1 O31 C31 -127.1(6) . . . . ?
O11' Cu1 O31 C31 135.8(10) . . . . ?
